data_7005856
loop_
_publ_author_name
'Sun, Yan-Qiong'
'Yang, Guo-Yu'

_publ_section_title
;
 Organic-inorganic hybrid materials constructed from inorganic
 lanthanide sulfate skeletons and organic 4,5-imidazoledicarboxylic
 acid.
;
_journal_issue 34
_journal_name_full 'Dalton transactions (Cambridge, England : 2003)'
_journal_page_first 3771
_journal_page_last 3781
_journal_paper_doi 10.1039/b706072f
_journal_year 2007
_chemical_formula_sum 'C5 H10 Gd2 N2 O16 S2'
_chemical_formula_weight 732.77
_chemical_name_systematic
;
?
;
_space_group_IT_number 14
_symmetry_cell_setting monoclinic
_symmetry_space_group_name_Hall '-P 2ybc'
_symmetry_space_group_name_H-M 'P 1 21/c 1'
_atom_sites_solution_hydrogens geom
_atom_sites_solution_primary direct
_atom_sites_solution_secondary difmap
_audit_creation_method SHELXL-97
_cell_angle_alpha 90.00
_cell_angle_beta 105.155(3)
_cell_angle_gamma 90.00
_cell_formula_units_Z 4
_cell_length_a 9.4691(6)
_cell_length_b 13.4407(7)
_cell_length_c 12.7749(10)
_cell_measurement_reflns_used 4766
_cell_measurement_temperature 293(2)
_cell_measurement_theta_max 27.4835
_cell_measurement_theta_min 3.1005
_cell_volume 1569.33(18)
_computing_cell_refinement 'CrystalClear (Rigaku Corp., 2000)'
_computing_data_collection 'CrystalClear (Rigaku Corp., 2000)'
_computing_data_reduction 'CrystalClear (Rigaku Corp., 2000)'
_computing_structure_refinement 'SHELXL-97 (Sheldrick, 1997)'
_computing_structure_solution 'SHELXS-97 (Sheldrick, 1990)'
_diffrn_ambient_temperature 293(2)
_diffrn_detector_area_resol_mean 14.6306
_diffrn_measured_fraction_theta_full 0.990
_diffrn_measured_fraction_theta_max 0.990
_diffrn_measurement_device_type
;
Mercury70 (2x2 bin mode)
;
_diffrn_measurement_method dtprofit.ref
_diffrn_radiation_monochromator 'Graphite Monochromator'
_diffrn_radiation_source 'Rotating Anode'
_diffrn_radiation_type MoK\a
_diffrn_radiation_wavelength 0.71073
_diffrn_reflns_av_R_equivalents 0.0332
_diffrn_reflns_av_sigmaI/netI 0.0335
_diffrn_reflns_limit_h_max 12
_diffrn_reflns_limit_h_min -11
_diffrn_reflns_limit_k_max 17
_diffrn_reflns_limit_k_min -17
_diffrn_reflns_limit_l_max 16
_diffrn_reflns_limit_l_min -15
_diffrn_reflns_number 11768
_diffrn_reflns_theta_full 27.48
_diffrn_reflns_theta_max 27.48
_diffrn_reflns_theta_min 3.30
_exptl_absorpt_coefficient_mu 8.739
_exptl_absorpt_correction_T_max 0.190
_exptl_absorpt_correction_T_min 0.174
_exptl_absorpt_correction_type multi-scan
_exptl_crystal_colour orange
_exptl_crystal_density_diffrn 3.101
_exptl_crystal_density_method 'not measured'
_exptl_crystal_description prism
_exptl_crystal_F_000 1368
_exptl_crystal_size_max 0.200
_exptl_crystal_size_mid 0.200
_exptl_crystal_size_min 0.200
_refine_diff_density_max 0.647
_refine_diff_density_min -1.087
_refine_diff_density_rms 0.156
_refine_ls_extinction_method none
_refine_ls_goodness_of_fit_ref 1.032
_refine_ls_hydrogen_treatment mixed
_refine_ls_matrix_type full
_refine_ls_number_parameters 280
_refine_ls_number_reflns 3563
_refine_ls_number_restraints 0
_refine_ls_restrained_S_all 1.032
_refine_ls_R_factor_all 0.0212
_refine_ls_R_factor_gt 0.0191
_refine_ls_shift/su_max 0.001
_refine_ls_shift/su_mean 0.000
_refine_ls_structure_factor_coef Fsqd
_refine_ls_weighting_details 'calc w=1/[\s^2^(Fo^2^)+(0.0163P)^2^+0.0000P] where P=(Fo^2^+2Fc^2^)/3'
_refine_ls_weighting_scheme calc
_refine_ls_wR_factor_gt 0.0426
_refine_ls_wR_factor_ref 0.0434
_reflns_number_gt 3331
_reflns_number_total 3563
_reflns_threshold_expression >2sigma(I)
_cod_data_source_file b706072f.txt
_cod_data_source_block 122
_cod_depositor_comments
;
The following automatic conversions were performed:
'_exptl_absorpt_correction_type' value 'Multi-scan' changed to
'multi-scan' according to
'/home/saulius/struct/CIF-dictionaries/cif_core.dic' dictionary named
'cif_core.dic' version 2.4.1 from 2010-06-29.

Automatic conversion script
Id: cif_fix_enum 1527 2010-12-29 10:47:43Z saulius 
;
_cod_original_sg_symbol_H-M P2(1)/c
_cod_database_code 7005856

loop_
_symmetry_equiv_pos_as_xyz
'x, y, z'
'-x, y+1/2, -z+1/2'
'-x, -y, -z'
'x, -y-1/2, z-1/2'

loop_
_atom_site_label
_atom_site_type_symbol
_atom_site_fract_x
_atom_site_fract_y
_atom_site_fract_z
_atom_site_U_iso_or_equiv
_atom_site_adp_type
_atom_site_occupancy
_atom_site_symmetry_multiplicity
_atom_site_calc_flag
_atom_site_refinement_flags
_atom_site_disorder_assembly
_atom_site_disorder_group
Gd1 Gd 0.921600(16) 0.221957(11) 0.202722(13) 0.00418(5) Uani 1 1 d . . .
Gd2 Gd 0.308833(17) 0.142974(12) -0.119809(14) 0.00511(5) Uani 1 1 d . . .
S1 S 1.01727(9) 0.25705(6) 0.48922(7) 0.00599(16) Uani 1 1 d . . .
S2 S 0.60639(8) 0.12606(6) 0.12339(7) 0.00623(16) Uani 1 1 d . . .
N1 N 0.7646(3) 0.3726(2) 0.1746(2) 0.0067(6) Uani 1 1 d . . .
N2 N 0.5948(3) 0.4882(2) 0.1313(2) 0.0069(6) Uani 1 1 d . . .
H1 H 0.501(5) 0.518(4) 0.104(4) 0.046(15) Uiso 1 1 d . . .
C1 C 0.6232(4) 0.3903(2) 0.1331(3) 0.0080(7) Uani 1 1 d . . .
H1A H 0.5530 0.3413 0.1085 0.010 Uiso 1 1 calc R . .
C2 C 0.8288(3) 0.4646(2) 0.2025(3) 0.0055(6) Uani 1 1 d . . .
C3 C 0.7236(3) 0.5378(2) 0.1753(3) 0.0070(7) Uani 1 1 d . . .
C4 C 0.9900(3) 0.4686(2) 0.2508(3) 0.0070(7) Uani 1 1 d . . .
C5 C 0.7199(4) 0.6470(2) 0.1765(3) 0.0076(7) Uani 1 1 d . . .
O1 O 1.0566(2) 0.54981(17) 0.2621(2) 0.0090(5) Uani 1 1 d . . .
O2 O 1.0514(2) 0.38454(17) 0.27929(19) 0.0065(5) Uani 1 1 d . . .
O3 O 0.6062(2) 0.68624(18) 0.1172(2) 0.0117(5) Uani 1 1 d . . .
O4 O 0.8257(2) 0.70005(17) 0.23015(19) 0.0069(5) Uani 1 1 d . . .
O12 O 0.4638(2) 0.16378(18) 0.0621(2) 0.0089(5) Uani 1 1 d . . .
O11 O 0.7191(2) 0.15412(18) 0.0658(2) 0.0089(5) Uani 1 1 d . . .
O10 O 0.6565(3) 0.17437(18) 0.2310(2) 0.0100(5) Uani 1 1 d . . .
O9 O 0.6013(2) 0.01796(18) 0.1357(2) 0.0101(5) Uani 1 1 d . . .
O8 O 0.9886(2) 0.35331(17) 0.5369(2) 0.0093(5) Uani 1 1 d . . .
O7 O 0.9139(3) 0.23947(18) 0.3825(2) 0.0100(5) Uani 1 1 d . . .
O6 O 1.1690(2) 0.25453(18) 0.4803(2) 0.0087(5) Uani 1 1 d . . .
O5 O 0.9937(3) 0.17980(18) 0.5657(2) 0.0105(5) Uani 1 1 d . . .
O1W O 0.7122(3) 0.4465(2) -0.0876(3) 0.0161(6) Uani 1 1 d . . .
H11 H 0.706(5) 0.408(4) -0.134(4) 0.021(13) Uiso 1 1 d . . .
H12 H 0.777(6) 0.424(4) -0.044(5) 0.050(19) Uiso 1 1 d . . .
O2W O 0.5594(3) 0.1562(2) -0.1476(2) 0.0115(5) Uani 1 1 d . . .
H21 H 0.622(6) 0.166(4) -0.096(5) 0.044(18) Uiso 1 1 d . . .
H22 H 0.568(6) 0.211(5) -0.187(5) 0.056(19) Uiso 1 1 d . . .
O3W O 0.2100(3) 0.0355(2) -0.0047(2) 0.0113(5) Uani 1 1 d . . .
H31 H 0.150(6) 0.050(5) 0.023(5) 0.07(2) Uiso 1 1 d . . .
H32 H 0.203(6) -0.016(5) -0.017(5) 0.05(2) Uiso 1 1 d . . .
O4W O 0.3036(3) 0.1293(2) -0.3115(2) 0.0135(6) Uani 1 1 d . . .
H41 H 0.258(5) 0.161(4) -0.354(4) 0.025(14) Uiso 1 1 d . . .
H42 H 0.291(6) 0.064(5) -0.334(5) 0.07(2) Uiso 1 1 d . . .

loop_
_atom_site_aniso_label
_atom_site_aniso_U_11
_atom_site_aniso_U_22
_atom_site_aniso_U_33
_atom_site_aniso_U_23
_atom_site_aniso_U_13
_atom_site_aniso_U_12
Gd1 0.00446(8) 0.00377(9) 0.00387(9) 0.00005(6) 0.00027(6) 0.00055(5)
Gd2 0.00433(8) 0.00447(9) 0.00583(9) -0.00004(6) 0.00010(7) 0.00005(5)
S1 0.0056(4) 0.0080(4) 0.0043(4) 0.0001(3) 0.0013(3) -0.0008(3)
S2 0.0050(4) 0.0053(4) 0.0073(4) -0.0001(3) -0.0002(3) 0.0005(3)
N1 0.0068(13) 0.0061(14) 0.0064(15) -0.0017(11) 0.0005(12) -0.0013(10)
N2 0.0050(13) 0.0054(14) 0.0109(16) -0.0002(12) 0.0029(12) 0.0010(10)
C1 0.0092(15) 0.0050(16) 0.0091(18) 0.0005(13) 0.0012(14) -0.0010(12)
C2 0.0068(15) 0.0043(15) 0.0059(17) 0.0005(13) 0.0027(13) -0.0021(12)
C3 0.0042(14) 0.0076(17) 0.0089(18) -0.0023(13) 0.0008(13) -0.0011(12)
C4 0.0088(16) 0.0087(17) 0.0047(17) -0.0010(13) 0.0038(14) 0.0007(12)
C5 0.0078(15) 0.0079(17) 0.0085(18) 0.0002(13) 0.0048(14) 0.0012(12)
O1 0.0066(11) 0.0051(12) 0.0153(14) -0.0001(10) 0.0028(10) -0.0010(9)
O2 0.0062(11) 0.0052(11) 0.0073(12) 0.0002(9) 0.0000(10) 0.0019(8)
O3 0.0063(11) 0.0064(12) 0.0203(15) 0.0011(11) -0.0004(10) 0.0012(9)
O4 0.0078(11) 0.0067(11) 0.0065(12) -0.0007(9) 0.0024(10) -0.0013(9)
O12 0.0061(11) 0.0105(12) 0.0089(13) 0.0005(10) 0.0000(10) 0.0013(9)
O11 0.0061(11) 0.0112(12) 0.0096(13) -0.0006(10) 0.0025(10) -0.0021(9)
O10 0.0127(12) 0.0067(12) 0.0085(13) -0.0024(10) -0.0010(10) -0.0010(9)
O9 0.0091(11) 0.0074(12) 0.0132(13) -0.0001(10) 0.0017(10) -0.0008(9)
O8 0.0093(12) 0.0092(13) 0.0103(13) -0.0017(10) 0.0043(10) -0.0002(9)
O7 0.0075(11) 0.0172(13) 0.0034(13) -0.0006(10) -0.0018(10) -0.0040(9)
O6 0.0062(11) 0.0085(12) 0.0110(13) -0.0035(10) 0.0016(10) 0.0001(9)
O5 0.0162(13) 0.0084(13) 0.0075(13) 0.0019(10) 0.0044(11) 0.0005(9)
O1W 0.0188(15) 0.0162(15) 0.0127(15) -0.0007(13) 0.0029(13) 0.0042(11)
O2W 0.0094(13) 0.0132(14) 0.0114(15) 0.0001(11) 0.0019(12) -0.0019(10)
O3W 0.0124(13) 0.0075(14) 0.0147(15) 0.0002(11) 0.0047(11) -0.0003(10)
O4W 0.0127(13) 0.0169(15) 0.0091(14) 0.0002(12) -0.0004(11) 0.0075(11)

loop_
_atom_type_symbol
_atom_type_description
_atom_type_scat_dispersion_real
_atom_type_scat_dispersion_imag
_atom_type_scat_source
C C 0.0033 0.0016 'International Tables Vol C Tables 4.2.6.8 and 6.1.1.4'
H H 0.0000 0.0000 'International Tables Vol C Tables 4.2.6.8 and 6.1.1.4'
N N 0.0061 0.0033 'International Tables Vol C Tables 4.2.6.8 and 6.1.1.4'
O O 0.0106 0.0060 'International Tables Vol C Tables 4.2.6.8 and 6.1.1.4'
Gd Gd -0.1653 3.9035 'International Tables Vol C Tables 4.2.6.8 and 6.1.1.4'
S S 0.1246 0.1234 'International Tables Vol C Tables 4.2.6.8 and 6.1.1.4'

loop_
_geom_angle_atom_site_label_1
_geom_angle_atom_site_label_2
_geom_angle_atom_site_label_3
_geom_angle
_geom_angle_site_symmetry_1
_geom_angle_site_symmetry_3
_geom_angle_publ_flag
O7 Gd1 O4 86.78(8) . 2_745 ?
O7 Gd1 O1 86.26(9) . 2_745 ?
O4 Gd1 O1 77.06(8) 2_745 2_745 ?
O7 Gd1 O11 122.00(8) . . ?
O4 Gd1 O11 139.58(8) 2_745 . ?
O1 Gd1 O11 77.33(8) 2_745 . ?
O7 Gd1 O5 137.99(8) . 4_565 ?
O4 Gd1 O5 83.08(8) 2_745 4_565 ?
O1 Gd1 O5 130.12(8) 2_745 4_565 ?
O11 Gd1 O5 90.15(8) . 4_565 ?
O7 Gd1 N1 83.58(9) . . ?
O4 Gd1 N1 132.24(9) 2_745 . ?
O1 Gd1 N1 148.01(8) 2_745 . ?
O11 Gd1 N1 82.58(8) . . ?
O5 Gd1 N1 73.92(9) 4_565 . ?
O7 Gd1 O2 70.97(8) . . ?
O4 Gd1 O2 68.06(8) 2_745 . ?
O1 Gd1 O2 138.82(8) 2_745 . ?
O11 Gd1 O2 143.85(8) . . ?
O5 Gd1 O2 67.41(8) 4_565 . ?
N1 Gd1 O2 64.56(8) . . ?
O7 Gd1 O8 158.44(8) . 4_565 ?
O4 Gd1 O8 78.67(8) 2_745 4_565 ?
O1 Gd1 O8 75.09(8) 2_745 4_565 ?
O11 Gd1 O8 64.81(8) . 4_565 ?
O5 Gd1 O8 56.21(8) 4_565 4_565 ?
N1 Gd1 O8 117.98(8) . 4_565 ?
O2 Gd1 O8 116.82(7) . 4_565 ?
O7 Gd1 O10 67.86(8) . . ?
O4 Gd1 O10 144.81(8) 2_745 . ?
O1 Gd1 O10 77.32(7) 2_745 . ?
O11 Gd1 O10 54.38(8) . . ?
O5 Gd1 O10 132.09(8) 4_565 . ?
N1 Gd1 O10 70.75(8) . . ?
O2 Gd1 O10 121.20(7) . . ?
O8 Gd1 O10 117.02(7) 4_565 . ?
O7 Gd1 S1 161.64(6) . 4_565 ?
O4 Gd1 S1 80.10(6) 2_745 4_565 ?
O1 Gd1 S1 103.05(6) 2_745 4_565 ?
O11 Gd1 S1 75.89(6) . 4_565 ?
O5 Gd1 S1 27.81(6) 4_565 4_565 ?
N1 Gd1 S1 95.76(7) . 4_565 ?
O2 Gd1 S1 92.11(5) . 4_565 ?
O8 Gd1 S1 28.40(5) 4_565 4_565 ?
O10 Gd1 S1 129.28(5) . 4_565 ?
O7 Gd1 S2 95.00(6) . . ?
O4 Gd1 S2 148.72(6) 2_745 . ?
O1 Gd1 S2 71.91(6) 2_745 . ?
O11 Gd1 S2 27.02(6) . . ?
O5 Gd1 S2 114.19(6) 4_565 . ?
N1 Gd1 S2 78.85(6) . . ?
O2 Gd1 S2 141.69(5) . . ?
O8 Gd1 S2 89.50(5) 4_565 . ?
O10 Gd1 S2 27.85(5) . . ?
S1 Gd1 S2 102.89(2) 4_565 . ?
O9 Gd2 O3W 73.09(9) 3_655 . ?
O9 Gd2 O12 92.70(8) 3_655 . ?
O3W Gd2 O12 73.68(9) . . ?
O9 Gd2 O3 138.08(8) 3_655 3_665 ?
O3W Gd2 O3 137.36(10) . 3_665 ?
O12 Gd2 O3 76.23(8) . 3_665 ?
O9 Gd2 O4W 75.95(9) 3_655 . ?
O3W Gd2 O4W 130.91(10) . . ?
O12 Gd2 O4W 145.08(8) . . ?
O3 Gd2 O4W 90.28(10) 3_665 . ?
O9 Gd2 O2 98.46(8) 3_655 4_465 ?
O3W Gd2 O2 75.02(8) . 4_465 ?
O12 Gd2 O2 141.91(8) . 4_465 ?
O3 Gd2 O2 115.26(8) 3_665 4_465 ?
O4W Gd2 O2 72.97(8) . 4_465 ?
O9 Gd2 O6 143.87(8) 3_655 4_465 ?
O3W Gd2 O6 71.04(9) . 4_465 ?
O12 Gd2 O6 73.28(8) . 4_465 ?
O3 Gd2 O6 71.83(8) 3_665 4_465 ?
O4W Gd2 O6 133.15(9) . 4_465 ?
O2 Gd2 O6 76.43(8) 4_465 4_465 ?
O9 Gd2 O2W 70.99(8) 3_655 . ?
O3W Gd2 O2W 131.49(9) . . ?
O12 Gd2 O2W 76.57(9) . . ?
O3 Gd2 O2W 67.12(8) 3_665 . ?
O4W Gd2 O2W 68.51(9) . . ?
O2 Gd2 O2W 141.45(9) 4_465 . ?
O6 Gd2 O2W 133.50(8) 4_465 . ?
O9 Gd2 O4 144.56(8) 3_655 3_665 ?
O3W Gd2 O4 125.90(8) . 3_665 ?
O12 Gd2 O4 120.14(8) . 3_665 ?
O3 Gd2 O4 51.03(7) 3_665 3_665 ?
O4W Gd2 O4 69.41(8) . 3_665 ?
O2 Gd2 O4 64.71(7) 4_465 3_665 ?
O6 Gd2 O4 65.71(7) 4_465 3_665 ?
O2W Gd2 O4 102.07(8) . 3_665 ?
O9 Gd2 C5 152.02(9) 3_655 3_665 ?
O3W Gd2 C5 134.86(10) . 3_665 ?
O12 Gd2 C5 96.93(9) . 3_665 ?
O3 Gd2 C5 25.29(8) 3_665 3_665 ?
O4W Gd2 C5 81.23(10) . 3_665 ?
O2 Gd2 C5 90.00(8) 4_465 3_665 ?
O6 Gd2 C5 64.05(9) 4_465 3_665 ?
O2W Gd2 C5 85.78(9) . 3_665 ?
O4 Gd2 C5 25.94(8) 3_665 3_665 ?
O6 S1 O7 110.53(15) . . ?
O6 S1 O5 110.69(14) . . ?
O7 S1 O5 108.61(14) . . ?
O6 S1 O8 109.77(14) . . ?
O7 S1 O8 111.75(14) . . ?
O5 S1 O8 105.38(15) . . ?
O6 S1 Gd1 125.82(11) . 4_566 ?
O7 S1 Gd1 123.46(10) . 4_566 ?
O5 S1 Gd1 49.87(10) . 4_566 ?
O8 S1 Gd1 55.53(10) . 4_566 ?
O12 S2 O9 110.50(14) . . ?
O12 S2 O10 111.82(14) . . ?
O9 S2 O10 110.29(15) . . ?
O12 S2 O11 109.08(14) . . ?
O9 S2 O11 110.56(14) . . ?
O10 S2 O11 104.44(14) . . ?
O12 S2 Gd1 133.74(10) . . ?
O9 S2 Gd1 115.11(10) . . ?
O10 S2 Gd1 58.51(10) . . ?
O11 S2 Gd1 47.15(9) . . ?
C1 N1 C2 105.8(3) . . ?
C1 N1 Gd1 135.1(2) . . ?
C2 N1 Gd1 119.1(2) . . ?
C1 N2 C3 108.5(3) . . ?
C1 N2 H1 126(3) . . ?
C3 N2 H1 126(3) . . ?
N1 C1 N2 111.1(3) . . ?
N1 C1 H1A 124.5 . . ?
N2 C1 H1A 124.5 . . ?
C3 C2 N1 109.5(3) . . ?
C3 C2 C4 132.3(3) . . ?
N1 C2 C4 118.2(3) . . ?
N2 C3 C2 105.2(3) . . ?
N2 C3 C5 117.9(3) . . ?
C2 C3 C5 136.8(3) . . ?
O1 C4 O2 124.1(3) . . ?
O1 C4 C2 120.7(3) . . ?
O2 C4 C2 115.2(3) . . ?
O3 C5 O4 121.2(3) . . ?
O3 C5 C3 115.5(3) . . ?
O4 C5 C3 123.2(3) . . ?
O3 C5 Gd2 55.55(17) . 3_665 ?
O4 C5 Gd2 66.46(18) . 3_665 ?
C3 C5 Gd2 165.5(3) . 3_665 ?
C4 O1 Gd1 153.7(2) . 2_755 ?
C4 O2 Gd2 126.4(2) . 4_666 ?
C4 O2 Gd1 120.4(2) . . ?
Gd2 O2 Gd1 112.31(9) 4_666 . ?
C5 O3 Gd2 99.2(2) . 3_665 ?
C5 O4 Gd1 148.5(2) . 2_755 ?
C5 O4 Gd2 87.60(19) . 3_665 ?
Gd1 O4 Gd2 113.29(9) 2_755 3_665 ?
S2 O12 Gd2 135.84(15) . . ?
S2 O11 Gd1 105.83(13) . . ?
S2 O10 Gd1 93.64(12) . . ?
S2 O9 Gd2 151.74(15) . 3_655 ?
S1 O8 Gd1 96.07(12) . 4_566 ?
S1 O7 Gd1 138.05(14) . . ?
S1 O6 Gd2 133.61(14) . 4_666 ?
S1 O5 Gd1 102.32(13) . 4_566 ?
H11 O1W H12 100(5) . . ?
Gd2 O2W H21 116(4) . . ?
Gd2 O2W H22 112(3) . . ?
H21 O2W H22 100(5) . . ?
Gd2 O3W H31 126(5) . . ?
Gd2 O3W H32 119(5) . . ?
H31 O3W H32 108(6) . . ?
Gd2 O4W H41 123(4) . . ?
Gd2 O4W H42 110(4) . . ?
H41 O4W H42 109(5) . . ?

loop_
_geom_bond_atom_site_label_1
_geom_bond_atom_site_label_2
_geom_bond_distance
_geom_bond_site_symmetry_2
_geom_bond_publ_flag
Gd1 O7 2.329(2) . ?
Gd1 O4 2.340(2) 2_745 ?
Gd1 O1 2.356(2) 2_745 ?
Gd1 O11 2.412(2) . ?
Gd1 O5 2.429(2) 4_565 ?
Gd1 N1 2.482(3) . ?
Gd1 O2 2.572(2) . ?
Gd1 O8 2.573(2) 4_565 ?
Gd1 O10 2.704(2) . ?
Gd1 S1 3.1034(9) 4_565 ?
Gd1 S2 3.1648(8) . ?
Gd2 O9 2.352(2) 3_655 ?
Gd2 O3W 2.417(3) . ?
Gd2 O12 2.418(2) . ?
Gd2 O3 2.430(2) 3_665 ?
Gd2 O4W 2.443(3) . ?
Gd2 O2 2.470(2) 4_465 ?
Gd2 O6 2.485(2) 4_465 ?
Gd2 O2W 2.496(3) . ?
Gd2 O4 2.669(2) 3_665 ?
Gd2 C5 2.909(3) 3_665 ?
S1 O6 1.471(2) . ?
S1 O7 1.474(3) . ?
S1 O5 1.482(3) . ?
S1 O8 1.485(2) . ?
S1 Gd1 3.1034(9) 4_566 ?
S2 O12 1.463(2) . ?
S2 O9 1.464(2) . ?
S2 O10 1.481(3) . ?
S2 O11 1.495(2) . ?
N1 C1 1.326(4) . ?
N1 C2 1.383(4) . ?
N2 C1 1.343(4) . ?
N2 C3 1.375(4) . ?
N2 H1 0.95(5) . ?
C1 H1A 0.9300 . ?
C2 C3 1.378(4) . ?
C2 C4 1.490(4) . ?
C3 C5 1.468(5) . ?
C4 O1 1.250(4) . ?
C4 O2 1.279(4) . ?
C5 O3 1.259(4) . ?
C5 O4 1.274(4) . ?
C5 Gd2 2.909(3) 3_665 ?
O1 Gd1 2.356(2) 2_755 ?
O2 Gd2 2.470(2) 4_666 ?
O3 Gd2 2.430(2) 3_665 ?
O4 Gd1 2.340(2) 2_755 ?
O4 Gd2 2.669(2) 3_665 ?
O9 Gd2 2.352(2) 3_655 ?
O8 Gd1 2.573(2) 4_566 ?
O6 Gd2 2.485(2) 4_666 ?
O5 Gd1 2.429(2) 4_566 ?
O1W H11 0.77(5) . ?
O1W H12 0.78(6) . ?
O2W H21 0.77(6) . ?
O2W H22 0.91(6) . ?
O3W H31 0.77(6) . ?
O3W H32 0.70(6) . ?
O4W H41 0.73(5) . ?
O4W H42 0.93(7) . ?
